data_9001889
loop_
_publ_author_name
'Zheng, H.'
'Bailey, S. W.'

_publ_section_title
;
 Refinement of the cookeite "r" structure
;
_journal_name_full 'American Mineralogist'
_journal_page_first 1007
_journal_page_last 1013
_journal_volume 82
_journal_year 1997
_chemical_formula_sum 'Al4.99 H8 Li0.86 O18 Si3.04'
_chemical_name_mineral Cookeite
_space_group_IT_number 9
_symmetry_space_group_name_Hall 'C -2yc'
_symmetry_space_group_name_H-M 'C 1 c 1'
_cell_angle_alpha 90
_cell_angle_beta 96.6
_cell_angle_gamma 90
_cell_formula_units_Z 4
_cell_length_a 5.158
_cell_length_b 8.940
_cell_length_c 28.498
_cell_volume 1305.406
_database_code_amcsd 0001949
_exptl_crystal_density_diffrn 2.656
_cod_original_formula_sum 'Al4.99 Li.86 Si3.04 H8 O18'
_cod_database_code 9001889

loop_
_space_group_symop_operation_xyz
x,y,z
1/2+x,1/2+y,z
x,-y,1/2+z
1/2+x,1/2-y,1/2+z

loop_
_atom_site_aniso_label
_atom_site_aniso_U_11
_atom_site_aniso_U_22
_atom_site_aniso_U_33
_atom_site_aniso_U_12
_atom_site_aniso_U_13
_atom_site_aniso_U_23
Al1_1 0.00240 0.00290 0.00960 -0.00030 0.00150 0.00050
Al2_1 0.01460 0.01440 0.01750 0.00020 0.00220 -0.00020
Al3_1 0.01650 0.01650 0.01860 0.00000 0.00220 0.00000
Li3 0.01650 0.01650 0.01860 0.00000 0.00220 0.00000
Al4_1 0.01070 0.01050 0.01390 0.00030 0.00200 0.00000
Li4 0.01070 0.01050 0.01390 0.00030 0.00200 0.00000
Li 0.00700 0.00690 0.00690 -0.00010 0.00070 0.00000
Al 0.00700 0.00690 0.00690 -0.00010 0.00070 0.00000
Si1 0.01390 0.01420 0.01840 -0.00020 0.00260 -0.00020
Al1_2 0.01390 0.01420 0.01840 -0.00020 0.00260 -0.00020
Si2 0.01020 0.01000 0.01520 -0.00090 0.00230 -0.00010
Al2_2 0.01020 0.01000 0.01520 -0.00090 0.00230 -0.00010
Si3 0.02930 0.02930 0.03110 0.00060 0.00370 -0.00040
Al3_2 0.02930 0.02930 0.03110 0.00060 0.00370 -0.00040
Si4 0.00210 0.00240 0.00980 0.00050 0.00210 0.00000
Al4_2 0.00210 0.00240 0.00980 0.00050 0.00210 0.00000
O1 0.03710 0.03720 0.03750 0.00010 0.00450 -0.00010
O2 0.02200 0.02210 0.02260 0.00000 0.00260 0.00070
O3 0.02320 0.02330 0.02380 0.00000 0.00290 0.00010
O4 0.01730 0.01750 0.01820 -0.00010 0.00220 0.00000
O5 0.02200 0.02220 0.02270 0.00000 0.00270 0.00000
O6 0.02270 0.02300 0.02340 0.00000 0.00280 -0.00010
O7 0.02830 0.02830 0.02890 0.00000 0.00320 0.00010
O8 0.02610 0.02640 0.02690 0.00000 0.00330 0.00000
O9 0.00330 0.00390 0.00510 0.00030 0.00100 0.00010
O10 0.00970 0.00970 0.01060 -0.00010 0.00150 0.00020
O-h1 0.00740 0.00690 0.00830 0.00020 0.00100 -0.00010
O-h2 0.00540 0.00550 0.00650 -0.00030 0.00110 0.00000
O-h3 0.02040 0.02040 0.02060 -0.00020 0.00220 0.00000
O-h4 0.00820 0.00840 0.00900 0.00010 0.00090 0.00000
O-h5 0.00890 0.00850 0.00920 0.00010 0.00130 -0.00010
O-h6 0.01640 0.01640 0.01690 -0.00010 0.00210 -0.00010
O-h7 0.03450 0.03460 0.03470 0.00010 0.00410 0.00000
O-h8 0.02830 0.02820 0.02850 0.00000 0.00330 0.00010

loop_
_atom_site_label
_atom_site_fract_x
_atom_site_fract_y
_atom_site_fract_z
_atom_site_occupancy
_atom_site_type_symbol
_atom_site_attached_hydrogens
Al1_1 0.49160 0.50040 0.00010 1.00000 Al 0
Al2_1 0.48960 0.83680 0.00000 1.00000 Al 0
Al3_1 0.50170 -0.00510 0.25020 0.91000 Al 0
Li3 0.50170 -0.00510 0.25020 0.09000 Li 0
Al4_1 0.50230 0.32430 0.25020 0.91000 Al 0
Li4 0.50230 0.32430 0.25020 0.09000 Li 0
Li 0.50050 0.66810 0.25090 0.68000 Li 0
Al 0.50050 0.66810 0.25090 0.21000 Al 0
Si1 0.38850 -0.01140 0.09590 0.85000 Si 0
Al1_2 0.38850 -0.01140 0.09590 0.15000 Al 0
Si2 0.40010 0.65700 0.09560 0.85000 Si 0
Al2_2 0.40010 0.65700 0.09560 0.15000 Al 0
Si3 0.58680 0.32820 0.40480 0.85000 Si 0
Al3_2 0.58680 0.32820 0.40480 0.15000 Al 0
Si4 0.59540 0.65800 0.40410 0.49000 Si 0
Al4_2 0.59540 0.65800 0.40410 0.51000 Al 0
H1 0.38650 0.31740 0.06750 1.00000 H 0
H2 0.53540 -0.00150 0.43550 1.00000 H 0
H3 0.13050 -0.01080 0.18160 1.00000 H 0
H4 0.13980 0.33830 0.17870 1.00000 H 0
H5 0.10560 0.65780 0.18100 1.00000 H 0
H6 0.37760 0.18390 0.31980 1.00000 H 0
H7 0.37610 0.48850 0.31860 1.00000 H 0
H8 0.36610 0.83870 0.32200 1.00000 H 0
O1 0.11270 0.61580 0.11300 1.00000 O 0
O2 0.48180 0.82340 0.11840 1.00000 O 0
O3 0.62770 0.54170 0.12030 1.00000 O 0
O4 0.32030 -0.02610 0.03810 1.00000 O 0
O5 0.40500 0.66840 0.03780 1.00000 O 0
O6 0.36490 0.20950 0.37990 1.00000 O 0
O7 0.51120 0.49100 0.37910 1.00000 O 0
O8 0.86320 0.28220 0.38390 1.00000 O 0
O9 0.58400 0.33190 0.46310 1.00000 O 0
O10 0.65550 0.64240 0.46310 1.00000 O 0
O-h1 0.32430 0.35860 0.03730 1.00000 O 0
O-h2 0.65670 0.01970 0.46280 1.00000 O 0
O-h3 0.15280 -0.01500 0.21570 1.00000 O 0
O-h4 0.16040 0.34290 0.21420 1.00000 O 0
O-h5 0.12300 0.65950 0.21380 1.00000 O 0
O-h6 0.38200 0.15940 0.28680 1.00000 O 0
O-h7 0.34970 0.48270 0.28490 1.00000 O 0
O-h8 0.34090 0.84520 0.28720 1.00000 O 0

loop_
_cod_changelog_entry_id
_cod_changelog_entry_author
_cod_changelog_entry_date
_cod_changelog_entry_text
1
;cod-tools version 3.8.0
Id: cif_guess_AMCSD_atom_types 9581 2023-05-17 12:35:41Z saulius
;
2023-05-18T08:39:59+03:00
;Derived atom types and hydrogen counts
from atom names that follow the AMCSD naming convention
(Wat == water, O-H == hydroxyl).
;
2
;cod-tools version 3.10.1
Id: cif_fix_AMCSD_aniso_labels 10200 2024-08-01 14:09:44Z saulius
;
2024-08-02T12:20:06+03:00
;Changed the following '_atom_site_aniso_label' values:
'Oh1' -> 'O-h1'
'Oh2' -> 'O-h2'
'Oh3' -> 'O-h3'
'Oh4' -> 'O-h4'
'Oh5' -> 'O-h5'
'Oh6' -> 'O-h6'
'Oh7' -> 'O-h7'
'Oh8' -> 'O-h8'
;
3
;cod-tools version 3.10.1
Id: cif_fix_AMCSD_atom_labels 10224 2024-08-07 11:09:31Z saulius
;
2024-08-07T19:38:18+03:00
;Changed the following '_atom_site_label' values:
the first duplicated label 'Al1'  converted to 'Al1_1'
duplicated label 'Al1' at index 9 converted to 'Al1_2'
the first duplicated label 'Al2'  converted to 'Al2_1'
duplicated label 'Al2' at index 11 converted to 'Al2_2'
the first duplicated label 'Al3'  converted to 'Al3_1'
duplicated label 'Al3' at index 13 converted to 'Al3_2'
the first duplicated label 'Al4'  converted to 'Al4_1'
duplicated label 'Al4' at index 15 converted to 'Al4_2'
;

loop_
_cod_related_entry_id
_cod_related_entry_database
_cod_related_entry_code
1 AMCSD 0001949
